data_4089322
loop_
_publ_author_name
'Asadi, Ashrafolmolouk'
'Eaborn, Colin'
'Hill, Michael S.'
'Hitchcock, Peter B.'
'Meehan, Margaret M.'
'Smith, J. David'

_publ_section_title
;
 Reactions of a Highly Crowded Cyclic Stannylene with Iodoalkanes, Enones,
 and Dienes. Inhibition of Nucleophilic Substitution at Tin(IV) Centers
;
_journal_issue 12
_journal_name_full Organometallics
_journal_page_first 2430
_journal_paper_doi 10.1021/om020106y
_journal_volume 21
_journal_year 2002
_chemical_compound_source 'synthesis as described'
_chemical_formula_moiety 'C25 H60 O1 Si6 Sn1'
_chemical_formula_structural 'C25 H60 O SI6 SN'
_chemical_formula_sum 'C25 H60 O Si6 Sn'
_chemical_formula_weight 663.96
_chemical_name_common '[Sn{C3H3O(C2H5)}{C(SiMe3)2SiMe2CH2CH2SiMe2C(SiMe3)2}]'
_space_group_IT_number 62
_space_group_name_Hall '-P 2c 2n'
_space_group_name_H-M_alt 'P n a m'
_symmetry_cell_setting orthorhombic
_symmetry_Int_Tables_number 62
_symmetry_space_group_name_H-M 'P n a m'
_atom_sites_solution_hydrogens geom
_atom_sites_solution_primary direct
_atom_sites_solution_secondary difmap
_audit_conform_dict_location ftp://ftp.iucr.org/cifdics/cif_core.dic
_audit_conform_dict_name cif_core.dic
_audit_conform_dict_version 2.1
_audit_creation_date 2000-10-25T16:02:15-00:00
_audit_creation_method 'WinGX routine CIF_UPDATE'
_cell_angle_alpha 90
_cell_angle_beta 90
_cell_angle_gamma 90
_cell_formula_units_Z 4
_cell_length_a 12.4200(4)
_cell_length_b 13.7856(5)
_cell_length_c 20.4785(5)
_cell_measurement_reflns_used 87175
_cell_measurement_temperature 173(2)
_cell_measurement_theta_max 25.028
_cell_measurement_theta_min 3.705
_cell_measurement_wavelength 0.71073
_cell_volume 3506.27(19)
_computing_cell_refinement 'HKL Scalepack (Otwinowski & Minor 1997)'
_computing_data_reduction 'HKL Denzo and Scalepack (Otwinowski & Minor 1997)'
_computing_molecular_graphics 'Ortep-3 for Windows (Farrugia, 1997)'
_computing_publication_material 'WinGX publication routines (Farrugia, 1999)'
_computing_structure_refinement 'SHELXL-97 (Sheldrick, 1997)'
_computing_structure_solution 'SHELXS-97 (Sheldrick, 1997)'
_diffrn_ambient_temperature 173(2)
_diffrn_measured_fraction_theta_full 0.991
_diffrn_measured_fraction_theta_max 0.991
_diffrn_measurement_device KappaCCD
_diffrn_measurement_method CCD
_diffrn_radiation_monochromator graphite
_diffrn_radiation_probe x-ray
_diffrn_radiation_type MoK\a
_diffrn_radiation_wavelength 0.71073
_diffrn_reflns_av_R_equivalents 0.0808
_diffrn_reflns_av_unetI/netI 0.0492
_diffrn_reflns_limit_h_max 13
_diffrn_reflns_limit_h_min -14
_diffrn_reflns_limit_k_max 16
_diffrn_reflns_limit_k_min -12
_diffrn_reflns_limit_l_max 24
_diffrn_reflns_limit_l_min -23
_diffrn_reflns_number 15311
_diffrn_reflns_theta_full 25.01
_diffrn_reflns_theta_max 25.01
_diffrn_reflns_theta_min 3.71
_exptl_absorpt_coefficient_mu 0.95
_exptl_absorpt_correction_T_max 0.865
_exptl_absorpt_correction_T_min 0.693
_exptl_absorpt_correction_type multi-scan
_exptl_absorpt_process_details '[c.f. r.h. blessing, acta cryst. (1995), a51, 33-38]'
_exptl_crystal_colour colourless
_exptl_crystal_density_diffrn 1.258
_exptl_crystal_density_method 'not measured'
_exptl_crystal_description prism
_exptl_crystal_F_000 1408
_exptl_crystal_size_max 0.4
_exptl_crystal_size_mid 0.3
_exptl_crystal_size_min 0.2
_geom_special_details
;
 All esds (except the esd in the dihedral angle between two l.s. planes)
 are estimated using the full covariance matrix.  The cell esds are taken
 into account individually in the estimation of esds in distances, angles
 and torsion angles; correlations between esds in cell parameters are only
 used when they are defined by crystal symmetry.  An approximate (isotropic)
 treatment of cell esds is used for estimating esds involving l.s. planes.
;
_refine_diff_density_max 0.997
_refine_diff_density_min -0.689
_refine_diff_density_rms 0.09
_refine_ls_extinction_method none
_refine_ls_goodness_of_fit_ref 1.26
_refine_ls_hydrogen_treatment riding
_refine_ls_matrix_type full
_refine_ls_number_parameters 283
_refine_ls_number_reflns 3161
_refine_ls_number_restraints 255
_refine_ls_restrained_S_all 1.228
_refine_ls_R_factor_all 0.0591
_refine_ls_R_factor_gt 0.0558
_refine_ls_shift/su_max 0.01
_refine_ls_shift/su_mean 0.001
_refine_ls_structure_factor_coef Fsqd
_refine_ls_weighting_details 'calc w=1/[\s^2^(Fo^2^)+(0.0000P)^2^+17.0712P] where P=(Fo^2^+2Fc^2^)/3'
_refine_ls_weighting_scheme calc
_refine_ls_wR_factor_gt 0.128
_refine_ls_wR_factor_ref 0.1296
_refine_special_details
;
 The molecule is disordered across the mirror plane in space group Pnam with
 Sn,O,C21,C22, and C23 on the plane. Chemically equivalent Si-C bond lengths 
 were constrained to be equal and DELU constraints were placed on thermal parameters.
 Attempts at refining an ordered structure in Pna2(1) resulted in a very high wR2
 value of 0.252 and high residual peaks indicative of disorder.

 Refinement of F^2^ against ALL reflections.  The weighted R-factor wR and
 goodness of fit S are based on F^2^, conventional R-factors R are based
 on F, with F set to zero for negative F^2^. The threshold expression of
 F^2^ > 2sigma(F^2^) is used only for calculating R-factors(gt) etc. and is
 not relevant to the choice of reflections for refinement.  R-factors based
 on F^2^ are statistically about twice as large as those based on F, and R-
 factors based on ALL data will be even larger.
;
_reflns_number_gt 2976
_reflns_number_total 3161
_reflns_threshold_expression >2sigma(I)
_cod_data_source_file om020106y.cif
_cod_data_source_block oct3200
_cod_depositor_comments
;
 Corrected multiple issues that were introduced during the initial deposition
 process. Due to a CIF syntax error in the original file, several data blocks
 were incorrectly merged into a single data block. As a result, the deposited
 data block did not describe a real crystal structure. To correct this, multiple
 data items had to be replaced or removed altogether.

 Antanas Vaitkus,
 2020-01-27
;
_cod_original_sg_symbol_H-M Pnam
_cod_database_code 4089322

loop_
_symmetry_equiv_pos_as_xyz
'x, y, z'
'-x, -y, z+1/2'
'-x+1/2, y+1/2, z+1/2'
'x+1/2, -y+1/2, z'
'-x, -y, -z'
'x, y, -z-1/2'
'x-1/2, -y-1/2, -z-1/2'
'-x-1/2, y-1/2, -z'

loop_
_atom_site_label
_atom_site_type_symbol
_atom_site_fract_x
_atom_site_fract_y
_atom_site_fract_z
_atom_site_U_iso_or_equiv
_atom_site_adp_type
_atom_site_occupancy
_atom_site_symmetry_multiplicity
_atom_site_calc_flag
_atom_site_refinement_flags
_atom_site_disorder_assembly
_atom_site_disorder_group
Sn Sn 0.18607(4) 0.03340(3) 0.25 0.02518(18) Uani 1 2 d SDU . .
Si1 Si 0.3750(3) -0.0491(2) 0.36144(16) 0.0385(8) Uani 0.5 1 d PDU . 1
Si2 Si 0.2545(11) 0.1423(7) 0.3874(5) 0.039(2) Uani 0.5 1 d PDU . 1
Si3 Si 0.1334(3) -0.0695(2) 0.39984(16) 0.0357(7) Uani 0.5 1 d PDU . 1
O1 O 0.0667(4) -0.0663(3) 0.25 0.0293(11) Uani 1 2 d SU A 1
C1 C 0.2363(7) 0.0122(7) 0.3550(5) 0.032(2) Uani 0.5 1 d PDU . 1
C3 C 0.4930(8) 0.0367(10) 0.3616(7) 0.059(4) Uani 0.5 1 d PDU . 1
H3A H 0.5589 0.0008 0.372 0.089 Uiso 0.5 1 calc PR . 1
H3B H 0.4814 0.0873 0.3944 0.089 Uiso 0.5 1 calc PR . 1
H3C H 0.5002 0.0665 0.3183 0.089 Uiso 0.5 1 calc PR . 1
C4 C 0.3998(12) -0.1269(10) 0.4356(5) 0.064(4) Uani 0.5 1 d PDU . 1
H4A H 0.4689 -0.1604 0.4309 0.095 Uiso 0.5 1 calc PR . 1
H4B H 0.3419 -0.1748 0.4397 0.095 Uiso 0.5 1 calc PR . 1
H4C H 0.4014 -0.0859 0.4747 0.095 Uiso 0.5 1 calc PR . 1
C5 C 0.3523(19) 0.1544(17) 0.4568(9) 0.067(6) Uani 0.5 1 d PDU . 1
H5A H 0.3416 0.1008 0.4876 0.1 Uiso 0.5 1 calc PR . 1
H5B H 0.3403 0.2162 0.4792 0.1 Uiso 0.5 1 calc PR . 1
H5C H 0.426 0.1523 0.4398 0.1 Uiso 0.5 1 calc PR . 1
C6 C 0.1150(17) 0.153(2) 0.4222(14) 0.055(5) Uani 0.5 1 d PDU . 1
H6A H 0.0994 0.096 0.4492 0.082 Uiso 0.5 1 calc PR . 1
H6B H 0.0626 0.1569 0.3866 0.082 Uiso 0.5 1 calc PR . 1
H6C H 0.1102 0.2117 0.4491 0.082 Uiso 0.5 1 calc PR . 1
C7 C 0.278(2) 0.2519(15) 0.3354(12) 0.046(5) Uani 0.5 1 d PDU . 1
H7A H 0.2298 0.2503 0.2977 0.068 Uiso 0.5 1 calc PR . 1
H7B H 0.3531 0.2522 0.3202 0.068 Uiso 0.5 1 calc PR . 1
H7C H 0.2645 0.3106 0.3611 0.068 Uiso 0.5 1 calc PR . 1
C8 C 0.1536(12) -0.0723(11) 0.4913(5) 0.055(3) Uani 0.5 1 d PDU . 1
H8A H 0.2275 -0.0924 0.5011 0.083 Uiso 0.5 1 calc PR . 1
H8B H 0.103 -0.1185 0.5109 0.083 Uiso 0.5 1 calc PR . 1
H8C H 0.1406 -0.0075 0.5094 0.083 Uiso 0.5 1 calc PR . 1
C9 C -0.0107(8) -0.0301(9) 0.3919(6) 0.045(3) Uani 0.5 1 d PDU . 1
H9A H -0.0181 0.0368 0.4075 0.067 Uiso 0.5 1 calc PR . 1
H9B H -0.0566 -0.0728 0.4181 0.067 Uiso 0.5 1 calc PR . 1
H9C H -0.0326 -0.0336 0.346 0.067 Uiso 0.5 1 calc PR . 1
C10 C 0.1416(13) -0.1973(7) 0.3689(7) 0.057(3) Uani 0.5 1 d PDU . 1
H10A H 0.2159 -0.2205 0.3724 0.086 Uiso 0.5 1 calc PR . 1
H10B H 0.1188 -0.1992 0.3231 0.086 Uiso 0.5 1 calc PR . 1
H10C H 0.0943 -0.2389 0.395 0.086 Uiso 0.5 1 calc PR . 1
C11 C 0.3860(11) -0.1355(8) 0.2906(5) 0.043(3) Uani 0.5 1 d PDU . 1
H11A H 0.4122 -0.1984 0.3077 0.052 Uiso 0.5 1 calc PR . 1
H11B H 0.3126 -0.1465 0.2732 0.052 Uiso 0.5 1 calc PR . 1
Si4 Si 0.4257(2) -0.0044(3) 0.17462(16) 0.0393(8) Uani 0.5 1 d PDU . 2
Si5 Si 0.2409(10) 0.1301(6) 0.0988(5) 0.0298(17) Uani 0.5 1 d PDU . 2
Si6 Si 0.2144(3) -0.0881(2) 0.11072(15) 0.0340(7) Uani 0.5 1 d PDU . 2
C2 C 0.2753(7) 0.0200(7) 0.1564(5) 0.031(2) Uani 0.5 1 d PDU . 2
C12 C 0.4588(11) -0.1062(8) 0.2333(5) 0.054(4) Uani 0.5 1 d PDU . 2
H12A H 0.4996 -0.1568 0.2096 0.065 Uiso 0.5 1 calc PR . 2
H12B H 0.444 -0.045 0.2096 0.065 Uiso 0.5 1 calc PR . 2
C13 C 0.4944(11) 0.1102(9) 0.2022(7) 0.061(4) Uani 0.5 1 d PDU . 2
H13A H 0.4774 0.1629 0.1717 0.092 Uiso 0.5 1 calc PR . 2
H13B H 0.5725 0.0999 0.2032 0.092 Uiso 0.5 1 calc PR . 2
H13C H 0.4691 0.1275 0.246 0.092 Uiso 0.5 1 calc PR . 2
C14 C 0.5068(12) -0.0416(14) 0.1008(7) 0.080(5) Uani 0.5 1 d PDU . 2
H14A H 0.4966 0.0061 0.0659 0.12 Uiso 0.5 1 calc PR . 2
H14B H 0.4827 -0.1055 0.0857 0.12 Uiso 0.5 1 calc PR . 2
H14C H 0.5832 -0.0448 0.1125 0.12 Uiso 0.5 1 calc PR . 2
C15 C 0.294(2) 0.2324(15) 0.1492(11) 0.043(4) Uani 0.5 1 d PDU . 2
H15A H 0.2552 0.2353 0.1907 0.065 Uiso 0.5 1 calc PR . 2
H15B H 0.2848 0.2936 0.1256 0.065 Uiso 0.5 1 calc PR . 2
H15C H 0.3711 0.2219 0.1578 0.065 Uiso 0.5 1 calc PR . 2
C16 C 0.1085(16) 0.180(2) 0.0681(16) 0.059(7) Uani 0.5 1 d PDU . 2
H16A H 0.074 0.1318 0.0397 0.089 Uiso 0.5 1 calc PR . 2
H16B H 0.1214 0.2396 0.0435 0.089 Uiso 0.5 1 calc PR . 2
H16C H 0.0613 0.1936 0.1053 0.089 Uiso 0.5 1 calc PR . 2
C17 C 0.3224(16) 0.1315(16) 0.0206(8) 0.052(5) Uani 0.5 1 d PDU . 2
H17A H 0.3001 0.0773 -0.0073 0.079 Uiso 0.5 1 calc PR . 2
H17B H 0.3991 0.1251 0.0311 0.079 Uiso 0.5 1 calc PR . 2
H17C H 0.3102 0.1928 -0.0025 0.079 Uiso 0.5 1 calc PR . 2
C18 C 0.2421(15) -0.2099(7) 0.1473(7) 0.068(5) Uani 0.5 1 d PDU . 2
H18A H 0.2155 -0.2114 0.1924 0.102 Uiso 0.5 1 calc PR . 2
H18B H 0.3198 -0.2222 0.147 0.102 Uiso 0.5 1 calc PR . 2
H18C H 0.2055 -0.2601 0.1217 0.102 Uiso 0.5 1 calc PR . 2
C19 C 0.0651(9) -0.0837(13) 0.0951(7) 0.060(4) Uani 0.5 1 d PDU . 2
H19A H 0.0462 -0.0211 0.0756 0.091 Uiso 0.5 1 calc PR . 2
H19B H 0.0264 -0.0918 0.1364 0.091 Uiso 0.5 1 calc PR . 2
H19C H 0.0451 -0.1361 0.0651 0.091 Uiso 0.5 1 calc PR . 2
C20 C 0.2691(13) -0.0887(12) 0.0254(6) 0.068(4) Uani 0.5 1 d PDU . 2
H20A H 0.2567 -0.0252 0.0051 0.101 Uiso 0.5 1 calc PR . 2
H20B H 0.2326 -0.139 -0.0002 0.101 Uiso 0.5 1 calc PR . 2
H20C H 0.3465 -0.1021 0.0266 0.101 Uiso 0.5 1 calc PR . 2
C21 C 0.0591(6) 0.1386(5) 0.25 0.0315(16) Uani 1 2 d SU . 2
H21A H 0.0619 0.1801 0.2894 0.038 Uiso 0.5 1 calc PR . 2
H21B H 0.0619 0.1801 0.2106 0.038 Uiso 0.5 1 calc PR . 2
C22 C -0.0380(7) 0.0759(7) 0.25 0.077(4) Uani 1 2 d SU . 2
H22 H -0.1074 0.105 0.25 0.093 Uiso 1 2 calc SR . 2
C23 C -0.0297(7) -0.0207(7) 0.25 0.066(3) Uani 1 2 d SU . 2
C24 C -0.1200(8) -0.0921(9) 0.2291(6) 0.043(3) Uani 0.5 1 d PU . 2
H24A H -0.0975 -0.1247 0.1883 0.052 Uiso 0.5 1 calc PR . 2
H24B H -0.127 -0.1428 0.2632 0.052 Uiso 0.5 1 calc PR . 2
C25 C -0.2305(11) -0.0461(12) 0.2182(12) 0.113(12) Uani 0.5 1 d PU . 2
H25A H -0.2822 -0.0964 0.2055 0.17 Uiso 0.5 1 calc PR . 2
H25B H -0.2255 0.0026 0.1834 0.17 Uiso 0.5 1 calc PR . 2
H25C H -0.2548 -0.015 0.2586 0.17 Uiso 0.5 1 calc PR . 2

loop_
_atom_site_aniso_label
_atom_site_aniso_U_11
_atom_site_aniso_U_22
_atom_site_aniso_U_33
_atom_site_aniso_U_23
_atom_site_aniso_U_13
_atom_site_aniso_U_12
Sn 0.0219(3) 0.0207(3) 0.0330(3) 0 0 0.00015(19)
Si1 0.0361(16) 0.0434(18) 0.0361(17) -0.0134(15) -0.0158(15) 0.0146(15)
Si2 0.058(5) 0.025(3) 0.034(5) 0.015(2) -0.019(3) -0.013(2)
Si3 0.041(2) 0.0383(18) 0.0279(16) 0.0082(13) -0.0050(16) -0.0035(16)
O1 0.025(2) 0.022(2) 0.042(3) 0 0 0.001(2)
C1 0.023(5) 0.028(5) 0.045(6) 0.009(4) -0.020(4) -0.005(4)
C3 0.022(5) 0.094(10) 0.062(8) -0.041(7) -0.004(6) 0.001(6)
C4 0.077(9) 0.072(9) 0.041(6) -0.007(6) -0.032(7) 0.040(7)
C5 0.112(14) 0.039(10) 0.049(12) -0.001(9) -0.040(11) 0.000(10)
C6 0.095(9) 0.062(12) 0.008(9) -0.011(8) 0.018(7) -0.008(8)
C7 0.069(12) 0.023(8) 0.044(10) 0.014(6) -0.013(7) -0.014(9)
C8 0.066(8) 0.063(8) 0.037(5) 0.016(5) -0.001(6) 0.003(7)
C9 0.039(5) 0.050(7) 0.045(7) 0.000(6) 0.006(5) -0.004(5)
C10 0.073(9) 0.035(6) 0.064(8) 0.008(5) -0.018(8) -0.002(6)
C11 0.051(7) 0.039(6) 0.038(6) -0.007(5) -0.019(6) 0.010(5)
Si4 0.0277(15) 0.052(2) 0.0381(17) -0.0157(16) 0.0053(14) -0.0018(14)
Si5 0.043(3) 0.019(3) 0.028(4) -0.004(3) 0.005(3) -0.003(2)
Si6 0.044(2) 0.0297(16) 0.0280(16) -0.0051(12) -0.0023(14) -0.0067(14)
C2 0.026(5) 0.018(4) 0.048(6) -0.001(4) 0.019(4) -0.010(4)
C12 0.060(7) 0.048(6) 0.054(9) -0.026(5) -0.011(6) 0.031(6)
C13 0.046(7) 0.064(7) 0.075(10) -0.020(7) 0.020(7) -0.026(7)
C14 0.051(8) 0.120(15) 0.070(9) -0.034(9) 0.030(8) 0.010(9)
C15 0.061(11) 0.025(8) 0.045(11) -0.001(6) 0.002(9) -0.004(8)
C16 0.055(7) 0.10(2) 0.023(11) 0.026(10) -0.001(6) 0.002(8)
C17 0.070(10) 0.050(13) 0.036(9) 0.014(7) 0.019(8) 0.004(8)
C18 0.112(13) 0.023(5) 0.070(9) -0.007(6) -0.040(9) -0.012(7)
C19 0.046(6) 0.090(11) 0.045(8) -0.015(8) -0.009(6) -0.015(7)
C20 0.079(9) 0.077(10) 0.046(6) -0.018(6) 0.015(7) -0.011(9)
C21 0.032(4) 0.026(4) 0.037(4) 0 0 0.004(3)
C22 0.019(4) 0.037(4) 0.176(13) 0 0 0.008(3)
C23 0.021(4) 0.035(4) 0.143(11) 0 0 -0.003(4)
C24 0.026(5) 0.045(6) 0.058(9) -0.001(5) -0.001(5) -0.010(4)
C25 0.025(5) 0.072(10) 0.24(4) -0.047(13) -0.018(9) -0.005(6)

loop_
_atom_type_symbol
_atom_type_description
_atom_type_scat_dispersion_real
_atom_type_scat_dispersion_imag
_atom_type_scat_source
C C 0.0033 0.0016 'International Tables Vol C Tables 4.2.6.8 and 6.1.1.4'
H H 0 0 'International Tables Vol C Tables 4.2.6.8 and 6.1.1.4'
O O 0.0106 0.006 'International Tables Vol C Tables 4.2.6.8 and 6.1.1.4'
Si Si 0.0817 0.0704 'International Tables Vol C Tables 4.2.6.8 and 6.1.1.4'
Sn Sn -0.6537 1.4246 'International Tables Vol C Tables 4.2.6.8 and 6.1.1.4'

loop_
_geom_angle_atom_site_label_1
_geom_angle_atom_site_label_2
_geom_angle_atom_site_label_3
_geom_angle
_geom_angle_site_symmetry_1
_geom_angle_site_symmetry_3
O1 Sn C21 85.4(2) . .
O1 Sn C2 108.0(2) . 6_556
C21 Sn C2 115.1(3) . 6_556
O1 Sn C2 108.0(2) . .
C21 Sn C2 115.1(3) . .
C2 Sn C2 119.2(5) 6_556 .
O1 Sn C1 96.6(2) . .
C21 Sn C1 106.9(3) . .
C2 Sn C1 14.1(3) 6_556 .
C2 Sn C1 132.3(3) . .
O1 Sn C1 96.6(2) . 6_556
C21 Sn C1 106.9(3) . 6_556
C2 Sn C1 132.3(3) 6_556 6_556
C2 Sn C1 14.1(3) . 6_556
C1 Sn C1 144.5(5) . 6_556
C11 Si1 C3 110.0(6) . .
C11 Si1 C4 104.4(6) . .
C3 Si1 C4 103.3(7) . .
C11 Si1 C1 106.9(5) . .
C3 Si1 C1 114.9(5) . .
C4 Si1 C1 116.9(6) . .
C7 Si2 C5 104.9(9) . .
C7 Si2 C6 107.3(16) . .
C5 Si2 C6 107.6(14) . .
C7 Si2 C1 125.1(11) . .
C5 Si2 C1 114.8(10) . .
C6 Si2 C1 95.5(9) . .
C10 Si3 C9 107.1(6) . .
C10 Si3 C8 107.9(6) . .
C9 Si3 C8 102.6(6) . .
C10 Si3 C1 110.5(6) . .
C9 Si3 C1 114.8(5) . .
C8 Si3 C1 113.3(6) . .
Si1 C1 Si2 106.2(6) . .
Si1 C1 Si3 107.6(5) . .
Si2 C1 Si3 117.1(6) . .
Si1 C1 Sn 111.7(5) . .
Si2 C1 Sn 103.9(5) . .
Si3 C1 Sn 110.2(4) . .
C12 C11 Si1 117.7(8) . .
C13 Si4 C14 103.1(7) . .
C13 Si4 C12 109.5(7) . .
C14 Si4 C12 101.0(7) . .
C13 Si4 C2 110.4(6) . .
C14 Si4 C2 114.1(6) . .
C12 Si4 C2 117.5(5) . .
C13 Si4 C12 100.3(6) . 6_556
C14 Si4 C12 112.4(7) . 6_556
C12 Si4 C12 12.8(4) . 6_556
C2 Si4 C12 114.9(5) . 6_556
C15 Si5 C16 102.7(16) . .
C15 Si5 C17 105.7(9) . .
C16 Si5 C17 100.4(13) . .
C15 Si5 C2 99.9(10) . .
C16 Si5 C2 131.8(10) . .
C17 Si5 C2 113.5(10) . .
C18 Si6 C20 107.6(8) . .
C18 Si6 C19 106.1(8) . .
C20 Si6 C19 101.4(7) . .
C18 Si6 C2 115.5(5) . .
C20 Si6 C2 108.4(6) . .
C19 Si6 C2 116.6(6) . .
Si6 C2 Si4 109.9(5) . .
Si6 C2 Si5 102.7(5) . .
Si4 C2 Si5 117.3(6) . .
Si6 C2 Sn 106.8(4) . .
Si4 C2 Sn 109.3(5) . .
Si5 C2 Sn 110.2(6) . .
C12 C12 C11 40.2(6) 6_556 .
C12 C12 Si4 129.4(3) 6_556 .
C11 C12 Si4 123.6(8) . .
C12 C12 Si4 37.8(2) 6_556 6_556
C11 C12 Si4 56.6(5) . 6_556
Si4 C12 Si4 91.7(4) . 6_556
C22 C21 Sn 101.8(5) . .
C23 C22 C21 121.2(8) . .
C22 C23 C24 125.2(8) . .
C22 C23 C24 125.2(8) . 6_556
C24 C23 C24 32.0(9) . 6_556
C25 C24 C23 115.2(10) . .

loop_
_geom_bond_atom_site_label_1
_geom_bond_atom_site_label_2
_geom_bond_distance
_geom_bond_site_symmetry_2
Sn O1 2.022(5) .
Sn C21 2.142(7) .
Sn C2 2.221(10) 6_556
Sn C2 2.221(10) .
Sn C1 2.257(10) .
Sn C1 2.257(10) 6_556
Si1 C11 1.882(9) .
Si1 C3 1.883(10) .
Si1 C4 1.884(10) .
Si1 C1 1.924(9) .
Si2 C7 1.872(11) .
Si2 C5 1.877(12) .
Si2 C6 1.881(12) .
Si2 C1 1.925(11) .
Si3 C10 1.875(10) .
Si3 C9 1.877(10) .
Si3 C8 1.891(10) .
Si3 C1 1.935(9) .
C11 C12 1.535(16) .
Si4 C13 1.883(10) .
Si4 C14 1.887(10) .
Si4 C12 1.892(10) .
Si4 C2 1.934(9) .
Si4 C12 2.385(11) 6_556
Si5 C15 1.870(12) .
Si5 C16 1.889(12) .
Si5 C17 1.894(11) .
Si5 C2 1.970(10) .
Si6 C18 1.872(10) .
Si6 C20 1.875(10) .
Si6 C19 1.882(11) .
Si6 C2 1.916(9) .
C12 C12 0.68(2) 6_556
C12 Si4 2.385(11) 6_556
C21 C22 1.484(11) .
C22 C23 1.336(13) .
C23 C24 1.552(13) .
C23 C24 1.552(13) 6_556
C24 C25 1.529(17) .
